data_1000224
loop_
_publ_author_name
'Leblanc, M'
'Ferey, G'
'de Pape, R'
'Pannetier, J'

_publ_section_title
;
Nuclear and magnetic structures of N D~4~ Mn Fe F~6~ at 4.2 K.
;
_journal_coden_ASTM SSCOA4
_journal_name_full 'Solid State Communications'
_journal_page_first 165
_journal_page_last 169
_journal_paper_doi 10.1016/0038-1098(86)90835-5
_journal_volume 58
_journal_year 1986
_chemical_formula_structural '(N D4) Mn Fe F6'
_chemical_formula_sum 'D4 F6 Fe Mn N'
_chemical_name_systematic
;
Ammonium manganese ferrate hexafluoride * - deuterated
;
_space_group_IT_number 30
_symmetry_cell_setting orthorhombic
_symmetry_Int_Tables_number 30
_symmetry_space_group_name_Hall 'P 2 -2bc'
_symmetry_space_group_name_H-M 'P n c 2'
_cell_angle_alpha 90
_cell_angle_beta 90
_cell_angle_gamma 90
_cell_formula_units_Z 8
_cell_length_a 10.5276(4)
_cell_length_b 7.7970(2)
_cell_length_c 12.8156(4)
_cell_volume 1052.0
_refine_ls_R_factor_all 0.072
_cod_database_code 1000224

loop_
_symmetry_equiv_pos_as_xyz
x,y,z
-x,-y,z
-x,1/2+y,1/2+z
x,1/2-y,1/2+z

loop_
_atom_site_label
_atom_site_type_symbol
_atom_site_symmetry_multiplicity
_atom_site_Wyckoff_symbol
_atom_site_fract_x
_atom_site_fract_y
_atom_site_fract_z
_atom_site_occupancy
_atom_site_attached_hydrogens
_atom_site_calc_flag
Fe1 Fe3+ 4 c 0.322(1) 0.247(2) 0.1 1. 0 d
Fe2 Fe3+ 4 c 0.828(1) 0.252(1) 0.379(1) 1. 0 d
Mn1 Mn2+ 4 c 0.312(2) 0.747(4) 0.109(2) 1. 0 d
Mn2 Mn2+ 4 c 0.824(2) 0.753(4) 0.388(1) 1. 0 d
F1 F1- 4 c 0.497(1) 0.209(2) 0.168(1) 1. 0 d
F2 F1- 4 c 0.361(2) 0.265(2) 0.449(1) 1. 0 d
F3 F1- 4 c 0.863(1) 0.219(2) 0.522(1) 1. 0 d
F4 F1- 4 c 0.771(2) 0.306(2) 0.248(2) 1. 0 d
F5 F1- 4 c 0.285(2) 0.014(2) 0.123(2) 1. 0 d
F6 F1- 4 c 0.779(2) 0.001(2) 0.368(2) 1. 0 d
F7 F1- 4 c 0.992(1) 0.216(2) 0.338(2) 1. 0 d
F8 F1- 4 c 0.358(1) 0.740(3) 0.443(2) 1. 0 d
F9 F1- 4 c 0.842(1) 0.796(2) 0.555(2) 1. 0 d
F10 F1- 4 c 0.736(2) 0.714(2) 0.242(1) 1. 0 d
F11 F1- 4 c 0.354(2) 0.482(2) 0.091(2) 1. 0 d
F12 F1- 4 c 0.862(2) 0.508(2) 0.397(2) 1. 0 d
N1 N3- 2 b 0.5 0. 0.361(2) 1. 0 d
N2 N3- 2 b 0.5 0. 0.814(2) 1. 0 d
N3 N3- 2 a 0. 0. 0.135(2) 1. 0 d
N4 N3- 2 a 0. 0. 0.667(2) 1. 0 d
D1 D1+ 4 c 0.536(2) 0.061(6) 0.397(2) 1. 0 d
D2 D1+ 4 c 0.517(3) 0.958(5) 0.277(2) 1. 0 d
D3 D1+ 4 c 0.550(2) 0.076(3) 0.859(2) 1. 0 d
D4 D1+ 4 c 0.407(2) 0.049(4) 0.807(3) 1. 0 d
D5 D1+ 4 c 0.074(2) 0.065(2) 0.108(2) 1. 0 d
D6 D1+ 4 c 0.940(3) 0.066(5) 0.151(3) 1. 0 d
D7 D1+ 4 c 0.047(2) 0.069(3) 0.615(2) 1. 0 d
D8 D1+ 4 c 0.943(2) 0.075(2) 0.723(2) 1. 0 d

loop_
_atom_type_symbol
_atom_type_oxidation_number
Fe3+ 3.000
Mn2+ 2.000
F1- -1.000
N3- -3.000
D1+ 1.000
